data_7033106
loop_
_publ_author_name
'Peterson, Sonja M.'
'Helm, Monte L.'
'Appel, Aaron M.'

_publ_section_title
;
 Nickel complexes of a binucleating ligand derived from an SCS pincer.
;
_journal_issue 2
_journal_name_full 'Dalton transactions (Cambridge, England : 2003)'
_journal_page_first 747
_journal_page_last 752
_journal_paper_doi 10.1039/c4dt02718c
_journal_volume 44
_journal_year 2015
_chemical_formula_moiety 'C16 H23 Br Ni O3 S2'
_chemical_formula_sum 'C16 H23 Br Ni O3 S2'
_chemical_formula_weight 466.08
_chemical_name_systematic NiLBr
_space_group_crystal_system monoclinic
_space_group_IT_number 9
_space_group_name_Hall 'C -2yc'
_space_group_name_H-M_alt 'C 1 c 1'
_symmetry_space_group_name_Hall 'C -2yc'
_symmetry_space_group_name_H-M 'C 1 c 1'
_atom_sites_solution_hydrogens geom
_atom_sites_solution_primary direct
_audit_creation_date 2013-08-26
_audit_creation_method
;
  Olex2 1.2
  (compiled 2013.03.22 svn.r2654, GUI svn.r4446)
;
_cell_angle_alpha 90
_cell_angle_beta 95.684(2)
_cell_angle_gamma 90
_cell_formula_units_Z 8
_cell_length_a 8.5902(3)
_cell_length_b 16.4831(6)
_cell_length_c 25.1988(11)
_cell_measurement_reflns_used 9735
_cell_measurement_temperature 140
_cell_measurement_theta_max 28.36
_cell_measurement_theta_min 2.60
_cell_volume 3550.4(2)
_computing_molecular_graphics
;
O. V. Dolomanov, L. J. Bourhis, R. J. Gildea, J. A. K. Howard and H. Puschmann,
OLEX2: a complete structure solution, refinement and analysis program.
J. Appl. Cryst. (2009). 42, 339-341.
;
_computing_publication_material
;
O. V. Dolomanov, L. J. Bourhis, R. J. Gildea, J. A. K. Howard and H. Puschmann,
OLEX2: a complete structure solution, refinement and analysis program.
J. Appl. Cryst. (2009). 42, 339-341.
;
_computing_structure_refinement
;
SHELXL, G.M. Sheldrick, Acta Cryst.
(2008). A64, 112-122
;
_computing_structure_solution
;
SHELXS, G.M. Sheldrick, Acta Cryst.
(2008). A64, 112-122
;
_diffrn_ambient_temperature 140
_diffrn_measured_fraction_theta_full 0.999
_diffrn_measured_fraction_theta_max 0.997
_diffrn_measurement_device_type 'Bruker APEX-II CCD'
_diffrn_measurement_method '\f and \w scans'
_diffrn_radiation_monochromator graphite
_diffrn_radiation_type MoK\a
_diffrn_radiation_wavelength 0.71073
_diffrn_reflns_av_R_equivalents 0.0414
_diffrn_reflns_av_unetI/netI 0.0559
_diffrn_reflns_Laue_measured_fraction_full 0.999
_diffrn_reflns_Laue_measured_fraction_max 0.997
_diffrn_reflns_limit_h_max 11
_diffrn_reflns_limit_h_min -11
_diffrn_reflns_limit_k_max 22
_diffrn_reflns_limit_k_min -19
_diffrn_reflns_limit_l_max 34
_diffrn_reflns_limit_l_min -34
_diffrn_reflns_number 34120
_diffrn_reflns_point_group_measured_fraction_full 0.992
_diffrn_reflns_point_group_measured_fraction_max 0.977
_diffrn_reflns_theta_full 25.242
_diffrn_reflns_theta_max 28.781
_diffrn_reflns_theta_min 2.471
_diffrn_standards_number 0
_exptl_absorpt_coefficient_mu 3.589
_exptl_absorpt_correction_T_max 1.0000
_exptl_absorpt_correction_T_min 0.9015
_exptl_absorpt_correction_type multi-scan
_exptl_absorpt_process_details
;
SADABS-2008/1 (Bruker,2008) was used for absorption correction.
wR2(int) was 0.0733 before and 0.0606 after correction.
The Ratio of minimum to maximum transmission is 0.9015.
The \l/2 correction factor is 0.0015.
;
_exptl_crystal_colour 'clear light orange'
_exptl_crystal_colour_lustre clear
_exptl_crystal_colour_modifier light
_exptl_crystal_colour_primary orange
_exptl_crystal_density_diffrn 1.744
_exptl_crystal_description block
_exptl_crystal_F_000 1904
_exptl_crystal_size_max 0.085
_exptl_crystal_size_mid 0.04
_exptl_crystal_size_min 0.04
_refine_diff_density_max 0.539
_refine_diff_density_min -0.466
_refine_diff_density_rms 0.079
_refine_ls_abs_structure_details
;
 Flack x determined using 3294 quotients [(I+)-(I-)]/[(I+)+(I-)]
 (Parsons and Flack (2004), Acta Cryst. A60, s61).
;
_refine_ls_abs_structure_Flack 0.027(4)
_refine_ls_extinction_method none
_refine_ls_goodness_of_fit_ref 0.959
_refine_ls_hydrogen_treatment constr
_refine_ls_matrix_type full
_refine_ls_number_parameters 415
_refine_ls_number_reflns 9056
_refine_ls_number_restraints 2
_refine_ls_restrained_S_all 0.959
_refine_ls_R_factor_all 0.0426
_refine_ls_R_factor_gt 0.0300
_refine_ls_shift/su_max 0.001
_refine_ls_shift/su_mean 0.000
_refine_ls_structure_factor_coef Fsqd
_refine_ls_weighting_details
;
 w=1/[\s^2^(Fo^2^)+(0.0120P)^2^]
 where P=(Fo^2^+2Fc^2^)/3
;
_refine_ls_weighting_scheme calc
_refine_ls_wR_factor_gt 0.0459
_refine_ls_wR_factor_ref 0.0486
_reflns_Friedel_coverage 0.957
_reflns_Friedel_fraction_full 0.984
_reflns_Friedel_fraction_max 0.957
_reflns_number_gt 7623
_reflns_number_total 9056
_reflns_threshold_expression 'I > 2\s(I)'
_cod_data_source_file c4dt02718c2.cif
_cod_data_source_block helm136_0m
_cod_depositor_comments 'Adding full bibliography for 7033106--7033107.cif.'
_cod_database_code 7033106
_olex2_refinement_description
;
1. Fixed Uiso
 At 1.2 times of:
  All C(H) groups, All C(H,H) groups
2.a Secondary CH2 refined with riding coordinates:
 C8(H8A,H8B), C25(H25A,H25B), C9(H9A,H9B), C11(H11A,H11B), C27(H27A,H27B),
 C30(H30A,H30B), C32(H32A,H32B), C26(H26A,H26B), C12(H12A,H12B), C10(H10A,H10B),
  C16(H16A,H16B), C15(H15A,H15B), C3(H3A,H3B), C29(H29A,H29B), C28(H28A,H28B),
 C19(H19A,H19B), C31(H31A,H31B), C24(H24A,H24B), C14(H14A,H14B), C13(H13A,H13B)
2.b Aromatic/amide H refined with riding coordinates:
 C4(H4), C20(H20), C6(H6), C22(H22), C5(H5), C21(H21)
;
_shelx_estimated_absorpt_t_max 0.870
_shelx_estimated_absorpt_t_min 0.750
_shelx_space_group_comment
;
The symmetry employed for this shelxl refinement is uniquely defined
by the following loop, which should always be used as a source of
symmetry information in preference to the above space-group names.
They are only intended as comments.
;
_shelxl_version_number 2013-2

loop_
_space_group_symop_operation_xyz
'x, y, z'
'x, -y, z+1/2'
'x+1/2, y+1/2, z'
'x+1/2, -y+1/2, z+1/2'

loop_
_atom_site_label
_atom_site_type_symbol
_atom_site_fract_x
_atom_site_fract_y
_atom_site_fract_z
_atom_site_U_iso_or_equiv
_atom_site_adp_type
_atom_site_occupancy
_atom_site_site_symmetry_order
_atom_site_calc_flag
_atom_site_refinement_flags_posn
_atom_site_refinement_flags_adp
Br2 Br 0.51480(5) 0.39571(2) 0.34806(2) 0.02370(11) Uani 1 1 d . .
Ni1 Ni 1.05636(5) 0.38466(3) 0.53254(2) 0.01421(13) Uani 1 1 d . .
Ni2 Ni 0.74502(6) 0.47430(3) 0.36885(2) 0.01434(14) Uani 1 1 d . .
Br1 Br 1.28845(5) 0.30661(2) 0.54896(2) 0.02711(12) Uani 1 1 d . .
S4 S 0.61337(13) 0.58591(6) 0.36012(5) 0.0183(3) Uani 1 1 d . .
S3 S 0.88843(13) 0.36992(7) 0.38902(5) 0.0166(3) Uani 1 1 d . .
S1 S 0.91344(13) 0.27961(6) 0.51072(5) 0.0168(2) Uani 1 1 d . .
S2 S 1.18702(13) 0.49650(6) 0.54193(5) 0.0166(2) Uani 1 1 d . .
C8 C 1.0360(5) 0.5737(3) 0.5353(2) 0.0180(11) Uani 1 1 d . .
H8A H 1.0356 0.6042 0.5692 0.022 Uiso 1 1 calc R U
H8B H 1.0568 0.6124 0.5068 0.022 Uiso 1 1 calc R U
O5 O 0.7946(3) 0.42988(16) 0.17766(12) 0.0182(7) Uani 1 1 d . .
O1 O 0.8896(3) 0.19179(16) 0.65818(12) 0.0201(7) Uani 1 1 d . .
O3 O 1.2136(4) 0.49771(17) 0.70113(12) 0.0264(8) Uani 1 1 d . .
O6 O 0.5969(4) 0.59090(17) 0.20064(13) 0.0235(7) Uani 1 1 d . .
C18 C 1.0751(5) 0.5008(3) 0.39414(19) 0.0149(10) Uani 1 1 d . .
C25 C 0.8860(5) 0.3013(2) 0.33319(17) 0.0174(10) Uani 1 1 d . .
H25A H 0.9713 0.2612 0.3406 0.021 Uiso 1 1 calc R U
H25B H 0.7858 0.2712 0.3300 0.021 Uiso 1 1 calc R U
O4 O 0.9120(3) 0.27989(16) 0.24233(12) 0.0206(7) Uani 1 1 d . .
C9 C 0.9143(5) 0.2122(2) 0.56762(17) 0.0171(10) Uani 1 1 d . .
H9A H 0.8292 0.1720 0.5605 0.020 Uiso 1 1 calc R U
H9B H 1.0146 0.1821 0.5716 0.020 Uiso 1 1 calc R U
C1 C 0.8724(5) 0.4481(3) 0.52020(17) 0.0139(10) Uani 1 1 d . .
C2 C 0.7257(5) 0.4117(2) 0.50786(17) 0.0159(10) Uani 1 1 d . .
C17 C 0.9278(5) 0.5370(2) 0.38237(16) 0.0152(10) Uani 1 1 d . .
C11 C 0.8568(5) 0.2190(3) 0.70969(18) 0.0210(10) Uani 1 1 d . .
H11A H 0.8237 0.1718 0.7302 0.025 Uiso 1 1 calc R U
H11B H 0.7679 0.2574 0.7053 0.025 Uiso 1 1 calc R U
C4 C 0.5927(5) 0.4583(2) 0.49599(17) 0.0177(10) Uani 1 1 d . .
H4 H 0.4942 0.4327 0.4875 0.021 Uiso 1 1 calc R U
C20 C 1.2096(5) 0.5479(3) 0.40591(17) 0.0209(10) Uani 1 1 d . .
H20 H 1.3084 0.5223 0.4135 0.025 Uiso 1 1 calc R U
C27 C 0.9413(5) 0.3066(3) 0.19058(17) 0.0193(10) Uani 1 1 d . .
H27A H 0.9713 0.2590 0.1698 0.023 Uiso 1 1 calc R U
H27B H 1.0316 0.3442 0.1942 0.023 Uiso 1 1 calc R U
C30 C 0.6784(5) 0.5615(2) 0.15817(18) 0.0200(10) Uani 1 1 d . .
H30A H 0.7902 0.5762 0.1655 0.024 Uiso 1 1 calc R U
H30B H 0.6375 0.5897 0.1250 0.024 Uiso 1 1 calc R U
C23 C 0.9205(5) 0.6231(2) 0.38287(17) 0.0172(10) Uani 1 1 d . .
C32 C 0.5479(5) 0.5939(3) 0.28997(18) 0.0203(10) Uani 1 1 d . .
H32A H 0.4520 0.5608 0.2826 0.024 Uiso 1 1 calc R U
H32B H 0.5191 0.6511 0.2820 0.024 Uiso 1 1 calc R U
C6 C 0.7459(6) 0.5795(3) 0.50881(19) 0.0190(11) Uani 1 1 d . .
H6 H 0.7530 0.6370 0.5084 0.023 Uiso 1 1 calc R U
C26 C 0.9048(5) 0.3421(2) 0.28085(16) 0.0196(10) Uani 1 1 d . .
H26A H 0.8150 0.3784 0.2708 0.024 Uiso 1 1 calc R U
H26B H 1.0019 0.3748 0.2835 0.024 Uiso 1 1 calc R U
C7 C 0.8797(5) 0.5335(2) 0.52174(17) 0.0154(10) Uani 1 1 d . .
C12 C 0.9918(5) 0.2598(3) 0.74158(18) 0.0194(10) Uani 1 1 d . .
H12A H 0.9730 0.2609 0.7797 0.023 Uiso 1 1 calc R U
H12B H 1.0890 0.2287 0.7383 0.023 Uiso 1 1 calc R U
C10 C 0.8938(5) 0.2546(2) 0.61922(18) 0.0210(10) Uani 1 1 d . .
H10A H 0.9822 0.2920 0.6290 0.025 Uiso 1 1 calc R U
H10B H 0.7952 0.2861 0.6163 0.025 Uiso 1 1 calc R U
C16 C 1.2596(5) 0.5026(3) 0.61167(17) 0.0171(9) Uani 1 1 d . .
H16A H 1.3549 0.4688 0.6178 0.020 Uiso 1 1 calc R U
H16B H 1.2901 0.5595 0.6201 0.020 Uiso 1 1 calc R U
C15 C 1.1444(5) 0.4756(3) 0.64962(17) 0.0216(11) Uani 1 1 d . .
H15A H 1.0425 0.5033 0.6414 0.026 Uiso 1 1 calc R U
H15B H 1.1277 0.4163 0.6472 0.026 Uiso 1 1 calc R U
C3 C 0.7148(5) 0.3204(2) 0.50527(19) 0.0203(10) Uani 1 1 d . .
H3A H 0.6572 0.3034 0.4711 0.024 Uiso 1 1 calc R U
H3B H 0.6579 0.2998 0.5348 0.024 Uiso 1 1 calc R U
C29 C 0.6668(5) 0.4711(2) 0.14875(18) 0.0217(11) Uani 1 1 d . .
H29A H 0.5670 0.4508 0.1602 0.026 Uiso 1 1 calc R U
H29B H 0.6672 0.4598 0.1102 0.026 Uiso 1 1 calc R U
C22 C 1.0549(5) 0.6692(3) 0.39543(17) 0.0176(10) Uani 1 1 d . .
H22 H 1.0475 0.7266 0.3964 0.021 Uiso 1 1 calc R U
C28 C 0.8061(5) 0.3483(2) 0.15981(17) 0.0180(10) Uani 1 1 d . .
H28A H 0.8209 0.3479 0.1213 0.022 Uiso 1 1 calc R U
H28B H 0.7081 0.3189 0.1647 0.022 Uiso 1 1 calc R U
C19 C 1.0877(5) 0.4099(2) 0.39414(19) 0.0192(10) Uani 1 1 d . .
H19A H 1.1472 0.3909 0.4275 0.023 Uiso 1 1 calc R U
H19B H 1.1424 0.3914 0.3635 0.023 Uiso 1 1 calc R U
C5 C 0.6031(5) 0.5427(3) 0.49652(18) 0.0200(10) Uani 1 1 d . .
H5 H 0.5119 0.5747 0.4884 0.024 Uiso 1 1 calc R U
C21 C 1.1988(5) 0.6323(3) 0.40651(17) 0.0201(10) Uani 1 1 d . .
H21 H 1.2901 0.6643 0.4145 0.024 Uiso 1 1 calc R U
C31 C 0.6646(5) 0.5675(3) 0.25260(18) 0.0204(10) Uani 1 1 d . .
H31A H 0.7664 0.5949 0.2615 0.024 Uiso 1 1 calc R U
H31B H 0.6809 0.5081 0.2546 0.024 Uiso 1 1 calc R U
O2 O 1.0101(3) 0.34084(17) 0.72294(11) 0.0185(7) Uani 1 1 d . .
C24 C 0.7655(5) 0.6628(2) 0.3697(2) 0.0213(10) Uani 1 1 d . .
H24A H 0.7672 0.6953 0.3367 0.026 Uiso 1 1 calc R U
H24B H 0.7432 0.6997 0.3989 0.026 Uiso 1 1 calc R U
C14 C 1.1289(5) 0.4717(2) 0.74361(17) 0.0196(10) Uani 1 1 d . .
H14A H 1.0184 0.4885 0.7356 0.024 Uiso 1 1 calc R U
H14B H 1.1710 0.5003 0.7765 0.024 Uiso 1 1 calc R U
C13 C 1.1324(5) 0.3819(2) 0.75468(19) 0.0218(11) Uani 1 1 d . .
H13A H 1.2347 0.3595 0.7470 0.026 Uiso 1 1 calc R U
H13B H 1.1209 0.3725 0.7929 0.026 Uiso 1 1 calc R U

loop_
_atom_site_aniso_label
_atom_site_aniso_U_11
_atom_site_aniso_U_22
_atom_site_aniso_U_33
_atom_site_aniso_U_23
_atom_site_aniso_U_13
_atom_site_aniso_U_12
Br2 0.0211(2) 0.0174(2) 0.0325(3) -0.0036(2) 0.0022(2) -0.0030(2)
Ni1 0.0144(3) 0.0103(3) 0.0178(3) 0.0002(2) 0.0007(2) -0.0009(2)
Ni2 0.0153(3) 0.0108(3) 0.0169(3) -0.0004(2) 0.0014(2) 0.0007(2)
Br1 0.0197(2) 0.0163(2) 0.0450(3) 0.0035(2) 0.0021(2) 0.00223(19)
S4 0.0182(6) 0.0157(6) 0.0213(6) -0.0009(5) 0.0038(5) 0.0040(5)
S3 0.0210(6) 0.0130(6) 0.0154(6) 0.0010(5) 0.0007(5) 0.0020(5)
S1 0.0208(6) 0.0120(5) 0.0171(6) -0.0004(4) -0.0003(5) -0.0020(5)
S2 0.0150(6) 0.0139(6) 0.0208(6) 0.0016(5) 0.0021(5) -0.0015(4)
C8 0.020(3) 0.011(2) 0.022(3) -0.002(2) -0.001(2) -0.001(2)
O5 0.0188(17) 0.0157(15) 0.0190(17) -0.0036(13) -0.0039(14) 0.0031(13)
O1 0.0305(18) 0.0131(15) 0.0166(18) 0.0007(13) 0.0019(14) -0.0030(14)
O3 0.030(2) 0.0313(19) 0.0172(19) -0.0005(15) -0.0032(15) -0.0113(16)
O6 0.0250(18) 0.0267(18) 0.0181(18) 0.0015(14) -0.0017(14) 0.0105(15)
C18 0.018(3) 0.012(2) 0.015(3) -0.0005(18) 0.001(2) -0.0006(19)
C25 0.025(2) 0.011(2) 0.016(2) -0.0016(18) 0.0030(19) 0.0029(19)
O4 0.0330(19) 0.0129(15) 0.0160(18) -0.0029(13) 0.0025(14) 0.0005(14)
C9 0.019(2) 0.011(2) 0.020(3) 0.0035(18) -0.0036(19) -0.0034(19)
C1 0.013(2) 0.017(2) 0.012(2) -0.0008(18) 0.0015(18) -0.0019(19)
C2 0.019(2) 0.016(2) 0.012(2) -0.0029(18) 0.0004(19) -0.0035(19)
C17 0.019(2) 0.016(2) 0.010(2) -0.0015(18) 0.0024(19) -0.0004(19)
C11 0.022(2) 0.020(2) 0.022(3) 0.001(2) 0.004(2) -0.004(2)
C4 0.017(2) 0.022(2) 0.015(2) -0.0008(19) -0.0003(19) 0.0004(19)
C20 0.016(2) 0.029(3) 0.017(3) 0.002(2) -0.002(2) 0.002(2)
C27 0.018(2) 0.023(2) 0.018(3) -0.002(2) 0.0036(19) 0.006(2)
C30 0.023(3) 0.018(2) 0.019(3) 0.0035(19) 0.001(2) -0.001(2)
C23 0.023(3) 0.013(2) 0.016(2) -0.0008(17) 0.004(2) 0.0025(19)
C32 0.019(2) 0.017(2) 0.024(3) 0.0004(19) -0.002(2) 0.0056(19)
C6 0.027(3) 0.016(2) 0.014(3) -0.0025(19) 0.004(2) 0.003(2)
C26 0.030(3) 0.011(2) 0.017(3) -0.0010(18) 0.000(2) 0.001(2)
C7 0.018(2) 0.016(2) 0.013(2) -0.0009(17) 0.0021(19) -0.0019(19)
C12 0.017(2) 0.019(2) 0.021(3) 0.0005(19) 0.001(2) 0.0020(19)
C10 0.031(3) 0.011(2) 0.021(3) 0.0006(18) 0.003(2) -0.0022(19)
C16 0.014(2) 0.018(2) 0.018(3) -0.0001(19) -0.0013(18) -0.0033(18)
C15 0.021(3) 0.027(3) 0.015(3) 0.000(2) -0.003(2) -0.006(2)
C3 0.016(2) 0.017(2) 0.027(3) 0.001(2) -0.004(2) -0.0039(19)
C29 0.021(2) 0.023(3) 0.019(3) 0.0000(19) -0.008(2) 0.005(2)
C22 0.027(3) 0.012(2) 0.014(2) 0.0007(18) 0.000(2) -0.004(2)
C28 0.025(3) 0.016(2) 0.014(2) -0.0024(18) 0.006(2) 0.0000(19)
C19 0.014(2) 0.020(2) 0.023(3) -0.0007(19) -0.0027(19) 0.0021(19)
C5 0.018(2) 0.022(2) 0.019(3) -0.0019(19) -0.003(2) 0.008(2)
C21 0.022(3) 0.022(2) 0.016(2) -0.0008(19) 0.000(2) -0.009(2)
C31 0.020(2) 0.021(2) 0.021(3) 0.001(2) 0.001(2) 0.0064(19)
O2 0.0171(17) 0.0176(16) 0.0197(18) 0.0025(13) -0.0040(14) -0.0019(13)
C24 0.021(3) 0.010(2) 0.032(3) -0.002(2) 0.000(2) -0.001(2)
C14 0.022(3) 0.022(2) 0.014(2) -0.0074(19) -0.003(2) -0.002(2)
C13 0.022(3) 0.020(3) 0.023(3) -0.0004(19) -0.001(2) -0.001(2)

loop_
_atom_type_symbol
_atom_type_description
_atom_type_scat_dispersion_real
_atom_type_scat_dispersion_imag
_atom_type_scat_source
C C 0.0033 0.0016 'International Tables Vol C Tables 4.2.6.8 and 6.1.1.4'
H H 0.0000 0.0000 'International Tables Vol C Tables 4.2.6.8 and 6.1.1.4'
O O 0.0106 0.0060 'International Tables Vol C Tables 4.2.6.8 and 6.1.1.4'
S S 0.1246 0.1234 'International Tables Vol C Tables 4.2.6.8 and 6.1.1.4'
Ni Ni 0.3393 1.1124 'International Tables Vol C Tables 4.2.6.8 and 6.1.1.4'
Br Br -0.2901 2.4595 'International Tables Vol C Tables 4.2.6.8 and 6.1.1.4'

loop_
_geom_angle_atom_site_label_1
_geom_angle_atom_site_label_2
_geom_angle_atom_site_label_3
_geom_angle
S1 Ni1 Br1 93.22(4)
S2 Ni1 Br1 91.44(4)
S2 Ni1 S1 170.99(5)
C1 Ni1 Br1 179.16(14)
C1 Ni1 S1 87.51(13)
C1 Ni1 S2 87.89(13)
S4 Ni2 Br2 91.49(4)
S3 Ni2 Br2 93.48(4)
S3 Ni2 S4 171.51(5)
C17 Ni2 Br2 177.71(13)
C17 Ni2 S4 88.24(13)
C17 Ni2 S3 87.06(13)
C32 S4 Ni2 105.74(14)
C32 S4 C24 103.2(2)
C24 S4 Ni2 102.58(14)
C25 S3 Ni2 110.85(15)
C25 S3 C19 102.7(2)
C19 S3 Ni2 103.84(14)
C9 S1 Ni1 109.40(14)
C9 S1 C3 102.5(2)
C3 S1 Ni1 103.10(13)
C8 S2 Ni1 103.27(15)
C16 S2 Ni1 106.24(14)
C16 S2 C8 103.0(2)
C7 C8 S2 109.0(3)
C28 O5 C29 111.2(3)
C11 O1 C10 114.7(3)
C14 O3 C15 114.4(3)
C30 O6 C31 114.3(3)
C17 C18 C19 119.2(4)
C20 C18 C17 121.1(4)
C20 C18 C19 119.7(4)
C26 C25 S3 114.2(3)
C26 O4 C27 115.3(3)
C10 C9 S1 114.1(3)
C2 C1 Ni1 121.2(3)
C2 C1 C7 118.0(4)
C7 C1 Ni1 120.8(3)
C1 C2 C3 119.1(4)
C4 C2 C1 121.0(4)
C4 C2 C3 119.8(4)
C18 C17 Ni2 121.5(3)
C18 C17 C23 117.5(4)
C23 C17 Ni2 120.9(3)
O1 C11 C12 114.6(4)
C2 C4 C5 120.0(4)
C21 C20 C18 120.1(4)
O4 C27 C28 114.7(4)
O6 C30 C29 115.1(4)
C17 C23 C24 118.3(4)
C22 C23 C17 120.7(4)
C22 C23 C24 121.0(4)
C31 C32 S4 115.4(3)
C5 C6 C7 120.7(4)
O4 C26 C25 107.0(3)
C1 C7 C8 118.8(4)
C6 C7 C8 120.8(4)
C6 C7 C1 120.4(4)
O2 C12 C11 110.3(3)
O1 C10 C9 105.7(3)
C15 C16 S2 114.5(3)
O3 C15 C16 105.2(3)
C2 C3 S1 108.1(3)
O5 C29 C30 110.7(3)
C21 C22 C23 120.8(4)
O5 C28 C27 110.2(3)
C18 C19 S3 107.0(3)
C6 C5 C4 119.8(4)
C22 C21 C20 119.7(4)
O6 C31 C32 105.0(3)
C13 O2 C12 111.0(3)
C23 C24 S4 109.8(3)
O3 C14 C13 115.7(4)
O2 C13 C14 111.2(3)

loop_
_geom_bond_atom_site_label_1
_geom_bond_atom_site_label_2
_geom_bond_distance
Br2 Ni2 2.3787(7)
Ni1 Br1 2.3744(7)
Ni1 S1 2.1620(12)
Ni1 S2 2.1590(11)
Ni1 C1 1.895(4)
Ni2 S4 2.1593(11)
Ni2 S3 2.1476(12)
Ni2 C17 1.882(4)
S4 C32 1.806(4)
S4 C24 1.819(4)
S3 C25 1.804(4)
S3 C19 1.827(4)
S1 C9 1.813(4)
S1 C3 1.827(4)
S2 C8 1.813(5)
S2 C16 1.808(4)
C8 C7 1.506(6)
O5 C29 1.428(5)
O5 C28 1.424(5)
O1 C11 1.428(5)
O1 C10 1.429(5)
O3 C15 1.420(5)
O3 C14 1.419(5)
O6 C30 1.420(5)
O6 C31 1.432(5)
C18 C17 1.405(6)
C18 C20 1.399(6)
C18 C19 1.502(5)
C25 C26 1.504(5)
O4 C27 1.422(5)
O4 C26 1.417(5)
C9 C10 1.502(6)
C1 C2 1.402(6)
C1 C7 1.410(6)
C2 C4 1.384(6)
C2 C3 1.509(5)
C17 C23 1.421(6)
C11 C12 1.503(6)
C4 C5 1.394(6)
C20 C21 1.395(6)
C27 C28 1.498(6)
C30 C29 1.511(6)
C23 C22 1.391(6)
C23 C24 1.491(6)
C32 C31 1.506(6)
C6 C7 1.388(6)
C6 C5 1.376(6)
C12 O2 1.429(5)
C16 C15 1.509(5)
C22 C21 1.381(6)
O2 C13 1.426(5)
C14 C13 1.506(5)
